data_1571382
loop_
_publ_author_name
'Yamba, Zaina'
'Peoble, Anna'
'Novikov, Egor'
'Casta\~neda, Ra\'ul'
'Timofeeva, Tatiana'

_publ_section_title
;
 Interplay of Isomorphs and Polymorphs of Amidino-Copper(II) Complexes
 with Different Halides
;
_journal_issue 4
_journal_name_full Crystals
_journal_page_first 319
_journal_paper_doi 10.3390/cryst14040319
_journal_volume 14
_journal_year 2024
_chemical_formula_moiety 'C5 H6 Br2 Cu N4'
_chemical_formula_sum 'C5 H6 Br2 Cu N4'
_chemical_formula_weight 345.50
_space_group_crystal_system orthorhombic
_space_group_IT_number 62
_space_group_name_Hall '-P 2ac 2n'
_space_group_name_H-M_alt 'P n m a'
_atom_sites_solution_hydrogens mixed
_audit_creation_date 2024-02-27
_audit_creation_method
;
Olex2 1.5-beta
(compiled 2024.02.16 svn.r378c4104 for OlexSys, GUI svn.r6928)
;
_cell_angle_alpha 90
_cell_angle_beta 90
_cell_angle_gamma 90
_cell_formula_units_Z 4
_cell_length_a 8.9430(2)
_cell_length_b 6.4316(2)
_cell_length_c 15.2113(3)
_cell_measurement_reflns_used 2781
_cell_measurement_temperature 100.00(10)
_cell_measurement_theta_max 73.8810
_cell_measurement_theta_min 5.7130
_cell_volume 874.92(4)
_computing_cell_refinement 'CrysAlisPro 1.171.43.71a (Rigaku OD, 2023)'
_computing_data_collection 'CrysAlisPro system (CCD 43.71a 64-bit (release 17-04-2023))'
_computing_data_reduction 'CrysAlisPro 1.171.43.71a (Rigaku OD, 2023)'
_computing_molecular_graphics 'Olex2 1.5-beta (Dolomanov et al., 2009)'
_computing_publication_material 'Olex2 1.5-beta (Dolomanov et al., 2009)'
_computing_structure_refinement 'SHELXL 2019/2 (Sheldrick, 2015)'
_computing_structure_solution 'SHELXT 2014/5 (Sheldrick, 2014)'
_diffrn_ambient_temperature 100.15
_diffrn_detector_area_resol_mean 10.0000
_diffrn_detector_type HyPix
_diffrn_measured_fraction_theta_full 0.999
_diffrn_measured_fraction_theta_max 0.997
_diffrn_measurement_details
;
List of Runs (angles in degrees, time in seconds):

  # Type    Start    End  Width  t~exp~   \w     \q     \k     \f   Frames
--------------------------------------------------------------------------
  1  \w     36.00 107.00   0.50    2.00    --  105.25-109.00 -41.00  142
  2  \w     33.00  75.00   0.50    2.00    --  105.25 -61.00   0.00   84
  3  \w     24.00 118.00   0.50    0.50    --   46.66  77.00-120.00  188
  4  \w    -41.00  26.00   0.50    0.50    --  -46.66  38.00-162.00  134
  5  \w    -30.00  29.00   0.50    0.50    --  -46.66  19.00-150.00  118
  6  \w    -30.00  29.00   0.50    0.50    --  -46.66  19.00 -30.00  118
  7  \w    -30.00  29.00   0.50    0.50    --  -46.66  19.00  60.00  118
  8  \w    -65.00 -30.00   0.50    2.00    -- -103.00  61.00 -30.00   70
  9  \w    -65.00 -30.00   0.50    2.00    -- -103.00  61.00   0.00   70
 10  \w    -65.00 -30.00   0.50    2.00    -- -103.00  61.00  60.00   70
 11  \w   -118.00 -47.00   0.50    0.50    --  -46.66 -77.00  90.00  142
 12  \w   -174.00 -90.00   0.50    2.00    -- -103.00 -38.00  42.00  168
 13  \w   -173.00 -82.00   0.50    2.00    -- -103.00-109.00 -41.00  182
 14  \w   -174.00 -79.00   0.50    2.00    -- -103.00 -88.00-148.00  190
;
_diffrn_measurement_device 'four-circle diffractometer'
_diffrn_measurement_device_type 'XtaLAB Synergy R, DW system, HyPix'
_diffrn_measurement_method '\w scans'
_diffrn_radiation_type CuK\a
_diffrn_radiation_wavelength 1.54184
_diffrn_reflns_av_R_equivalents 0.0322
_diffrn_reflns_av_unetI/netI 0.0181
_diffrn_reflns_Laue_measured_fraction_full 0.999
_diffrn_reflns_Laue_measured_fraction_max 0.997
_diffrn_reflns_limit_h_max 10
_diffrn_reflns_limit_h_min -10
_diffrn_reflns_limit_k_max 7
_diffrn_reflns_limit_k_min -6
_diffrn_reflns_limit_l_max 18
_diffrn_reflns_limit_l_min -18
_diffrn_reflns_number 4491
_diffrn_reflns_point_group_measured_fraction_full 0.999
_diffrn_reflns_point_group_measured_fraction_max 0.997
_diffrn_reflns_theta_full 67.684
_diffrn_reflns_theta_max 69.970
_diffrn_reflns_theta_min 5.739
_exptl_absorpt_coefficient_mu 13.814
_exptl_absorpt_correction_T_max 0.75361
_exptl_absorpt_correction_T_min 0.73960
_exptl_absorpt_correction_type sphere
_exptl_absorpt_process_details
;
CrysAlisPro 1.171.43.71a (Rigaku Oxford Diffraction, 2023)
Spherical absorption correction
using equivalent radius and absorption coefficient.
Empirical absorption correction using spherical harmonics,
implemented in SCALE3 ABSPACK scaling algorithm.
;
_exptl_crystal_density_diffrn 2.623
_exptl_crystal_description sphere
_exptl_crystal_F_000 652
_exptl_crystal_size_max 0.05
_exptl_crystal_size_mid 0.04
_exptl_crystal_size_min 0.01
_exptl_crystal_size_rad 0.014
_refine_diff_density_max 3.220
_refine_diff_density_min -0.928
_refine_diff_density_rms 0.291
_refine_ls_extinction_method none
_refine_ls_goodness_of_fit_ref 1.079
_refine_ls_hydrogen_treatment mixed
_refine_ls_matrix_type full
_refine_ls_number_parameters 82
_refine_ls_number_reflns 903
_refine_ls_number_restraints 3
_refine_ls_restrained_S_all 1.077
_refine_ls_R_factor_all 0.0589
_refine_ls_R_factor_gt 0.0562
_refine_ls_shift/su_max 0.000
_refine_ls_shift/su_mean 0.000
_refine_ls_structure_factor_coef Fsqd
_refine_ls_weighting_details 'w=1/[\s^2^(Fo^2^)+(0.1255P)^2^+0.7473P] where P=(Fo^2^+2Fc^2^)/3'
_refine_ls_weighting_scheme calc
_refine_ls_wR_factor_gt 0.1473
_refine_ls_wR_factor_ref 0.1505
_reflns_Friedel_coverage 0.000
_reflns_number_gt 839
_reflns_number_total 903
_reflns_threshold_expression 'I > 2\s(I)'
_cod_data_source_file Crystals-CIFS.cif
_cod_data_source_block 7
_cod_database_code 1571382
_shelx_shelxl_version_number 2019/2
_shelx_space_group_comment
;
The symmetry employed for this shelxl refinement is uniquely defined
by the following loop, which should always be used as a source of
symmetry information in preference to the above space-group names.
They are only intended as comments.
;
_shelx_estimated_absorpt_t_max 0.874
_shelx_estimated_absorpt_t_min 0.545
_olex2_refinement_description
;
1. Fixed Uiso
 At 1.2 times of:
  All C(H) groups
2. Restrained distances
 N2-H2 = N3-H3A = N3-H3B
 0.9 with sigma of 0.02
3.a Aromatic/amide H refined with riding coordinates:
 C4(H4), C1(H1), C2(H2A)
;
_olex2_submission_special_instructions 'No special instructions were received'
_oxdiff_exptl_absorpt_empirical_details
;
Empirical correction (ABSPACK) includes:
- Absorption correction using spherical harmonics
- Frame scaling
- Detector area scaling
;

loop_
_space_group_symop_operation_xyz
'x, y, z'
'-x+1/2, -y, z+1/2'
'-x, y+1/2, -z'
'x+1/2, -y+1/2, -z+1/2'
'-x, -y, -z'
'x-1/2, y, -z-1/2'
'x, -y-1/2, z'
'-x-1/2, y-1/2, z-1/2'

loop_
_atom_site_label
_atom_site_type_symbol
_atom_site_fract_x
_atom_site_fract_y
_atom_site_fract_z
_atom_site_U_iso_or_equiv
_atom_site_adp_type
_atom_site_occupancy
_atom_site_site_symmetry_order
_atom_site_calc_flag
_atom_site_refinement_flags_posn
_atom_site_refinement_flags_adp
_atom_site_refinement_flags_occupancy
_atom_site_disorder_assembly
_atom_site_disorder_group
Br2 Br 0.38532(9) 0.250000 0.53644(5) 0.0217(4) Uani 1 2 d S T P . .
Br1 Br 0.47224(9) 0.250000 0.31305(5) 0.0250(4) Uani 1 2 d S T P . .
Cu1 Cu 0.60755(12) 0.250000 0.44929(8) 0.0208(4) Uani 1 2 d S T P . .
N3 N 1.0631(7) 0.250000 0.4074(5) 0.0199(13) Uani 1 2 d DS T P . .
H3A H 1.080(10) 0.250000 0.3492(17) 0.010(19) Uiso 1 2 d DS . P . .
H3B H 1.152(9) 0.250000 0.435(10) 0.08(5) Uiso 1 2 d DS . P . .
N1 N 0.7495(8) 0.250000 0.5568(4) 0.0175(13) Uani 1 2 d S T P . .
N4 N 0.9719(7) 0.250000 0.6848(4) 0.0229(16) Uani 1 2 d S T P . .
N2 N 0.8015(8) 0.250000 0.3907(5) 0.0228(15) Uani 1 2 d DS T P . .
H2 H 0.826(16) 0.250000 0.333(3) 0.06(4) Uiso 1 2 d DS . P . .
C6 C 0.9184(9) 0.250000 0.4376(5) 0.0192(16) Uani 1 2 d S T P . .
C5 C 0.8950(9) 0.250000 0.5349(5) 0.0206(18) Uani 1 2 d S T P . .
C4 C 1.0038(9) 0.250000 0.5981(5) 0.0196(16) Uani 1 2 d S T P . .
H4 H 1.105612 0.250000 0.580228 0.024 Uiso 1 2 calc R U P . .
C1 C 0.7151(8) 0.250000 0.6426(5) 0.0207(16) Uani 1 2 d S T P . .
H1 H 0.613131 0.250000 0.660052 0.025 Uiso 1 2 calc R U P . .
C2 C 0.8248(10) 0.250000 0.7055(5) 0.0275(18) Uani 1 2 d S T P . .
H2A H 0.796539 0.250000 0.765696 0.033 Uiso 1 2 calc R U P . .

loop_
_atom_site_aniso_label
_atom_site_aniso_U_11
_atom_site_aniso_U_22
_atom_site_aniso_U_33
_atom_site_aniso_U_23
_atom_site_aniso_U_13
_atom_site_aniso_U_12
Br2 0.0080(5) 0.0449(6) 0.0123(5) 0.000 0.0006(2) 0.000
Br1 0.0186(6) 0.0467(6) 0.0096(5) 0.000 -0.0042(3) 0.000
Cu1 0.0089(7) 0.0446(8) 0.0089(6) 0.000 0.0005(4) 0.000
N3 0.012(3) 0.033(3) 0.015(3) 0.000 0.004(3) 0.000
N1 0.011(3) 0.032(3) 0.010(3) 0.000 0.000(2) 0.000
N4 0.015(4) 0.040(4) 0.014(4) 0.000 0.002(3) 0.000
N2 0.017(3) 0.040(4) 0.012(3) 0.000 0.009(3) 0.000
C6 0.017(4) 0.027(4) 0.014(4) 0.000 0.003(3) 0.000
C5 0.017(4) 0.033(4) 0.012(4) 0.000 -0.001(3) 0.000
C4 0.012(3) 0.036(4) 0.011(4) 0.000 0.004(3) 0.000
C1 0.006(3) 0.037(4) 0.018(4) 0.000 0.002(3) 0.000
C2 0.030(5) 0.042(4) 0.011(4) 0.000 -0.007(4) 0.000

loop_
_atom_type_symbol
_atom_type_description
_atom_type_scat_dispersion_real
_atom_type_scat_dispersion_imag
_atom_type_scat_source
C C 0.0181 0.0091 'International Tables Vol C Tables 4.2.6.8 and 6.1.1.4'
H H 0.0000 0.0000 'International Tables Vol C Tables 4.2.6.8 and 6.1.1.4'
Br Br -0.6763 1.2805 'International Tables Vol C Tables 4.2.6.8 and 6.1.1.4'
Cu Cu -1.9646 0.5888 'International Tables Vol C Tables 4.2.6.8 and 6.1.1.4'
N N 0.0311 0.0180 'International Tables Vol C Tables 4.2.6.8 and 6.1.1.4'

loop_
_exptl_crystal_face_index_h
_exptl_crystal_face_index_k
_exptl_crystal_face_index_l
_exptl_crystal_face_perp_dist
-1 0 -2 0.0010
1 0 2 0.0137
0 2 1 0.0200
0 -2 -1 0.0239
0 0 1 0.0114
0 0 -1 0.0010

loop_
_geom_angle_atom_site_label_1
_geom_angle_atom_site_label_2
_geom_angle_atom_site_label_3
_geom_angle
_geom_angle_site_symmetry_1
_geom_angle_site_symmetry_3
_geom_angle_publ_flag
Br2 Cu1 Br1 93.43(5) . . ?
N1 Cu1 Br2 94.13(19) . . ?
N1 Cu1 Br1 172.4(2) . . ?
N2 Cu1 Br2 173.5(2) . . ?
N2 Cu1 Br1 93.1(2) . . ?
N2 Cu1 N1 79.4(3) . . ?
H3A N3 H3B 108(10) . . ?
C6 N3 H3A 119(6) . . ?
C6 N3 H3B 132(10) . . ?
C5 N1 Cu1 113.5(5) . . ?
C1 N1 Cu1 128.9(6) . . ?
C1 N1 C5 117.6(7) . . ?
C4 N4 C2 115.7(7) . . ?
Cu1 N2 H2 131(10) . . ?
C6 N2 Cu1 118.5(6) . . ?
C6 N2 H2 110(10) . . ?
N3 C6 C5 117.6(7) . . ?
N2 C6 N3 126.1(8) . . ?
N2 C6 C5 116.3(7) . . ?
N1 C5 C6 112.4(7) . . ?
N1 C5 C4 121.0(7) . . ?
C4 C5 C6 126.6(7) . . ?
N4 C4 C5 122.4(7) . . ?
N4 C4 H4 118.8 . . ?
C5 C4 H4 118.8 . . ?
N1 C1 H1 119.5 . . ?
N1 C1 C2 121.0(7) . . ?
C2 C1 H1 119.5 . . ?
N4 C2 C1 122.2(7) . . ?
N4 C2 H2A 118.9 . . ?
C1 C2 H2A 118.9 . . ?

loop_
_geom_bond_atom_site_label_1
_geom_bond_atom_site_label_2
_geom_bond_distance
_geom_bond_site_symmetry_2
_geom_bond_publ_flag
Br2 Cu1 2.3889(14) . ?
Br1 Cu1 2.3997(13) . ?
Cu1 N1 2.070(7) . ?
Cu1 N2 1.950(7) . ?
N3 H3A 0.90(2) . ?
N3 H3B 0.90(2) . ?
N3 C6 1.373(11) . ?
N1 C5 1.343(11) . ?
N1 C1 1.341(10) . ?
N4 C4 1.350(9) . ?
N4 C2 1.353(12) . ?
N2 H2 0.90(2) . ?
N2 C6 1.266(11) . ?
C6 C5 1.495(11) . ?
C5 C4 1.367(12) . ?
C4 H4 0.9500 . ?
C1 H1 0.9500 . ?
C1 C2 1.370(12) . ?
C2 H2A 0.9500 . ?

loop_
_geom_torsion_atom_site_label_1
_geom_torsion_atom_site_label_2
_geom_torsion_atom_site_label_3
_geom_torsion_atom_site_label_4
_geom_torsion
_geom_torsion_site_symmetry_1
_geom_torsion_site_symmetry_2
_geom_torsion_site_symmetry_3
_geom_torsion_site_symmetry_4
_geom_torsion_publ_flag
Cu1 N1 C5 C6 0.000(2) . . . . ?
Cu1 N1 C5 C4 180.000(2) . . . . ?
Cu1 N1 C1 C2 180.000(2) . . . . ?
Cu1 N2 C6 N3 180.000(1) . . . . ?
Cu1 N2 C6 C5 0.000(2) . . . . ?
N3 C6 C5 N1 180.000(2) . . . . ?
N3 C6 C5 C4 0.000(2) . . . . ?
N1 C5 C4 N4 0.000(3) . . . . ?
N1 C1 C2 N4 0.000(3) . . . . ?
N2 C6 C5 N1 0.000(2) . . . . ?
N2 C6 C5 C4 180.000(2) . . . . ?
C6 C5 C4 N4 180.000(2) . . . . ?
C5 N1 C1 C2 0.000(3) . . . . ?
C4 N4 C2 C1 0.000(3) . . . . ?
C1 N1 C5 C6 180.000(2) . . . . ?
C1 N1 C5 C4 0.000(3) . . . . ?
C2 N4 C4 C5 0.000(3) . . . . ?
